data_4325872
loop_
_publ_author_name
'Ivan D. Grishin'
'Dmitrii I. D'yachihin'
'Alexander V. Piskunov'
'Fedor M. Dolgushin'
'Alexander F. Smol'yakov'
'Mikhail M. Il'in'
'Vadim A. Davankov'
'Igor T. Chizhevsky'
'Dmitry F. Grishin'

_publ_section_title
;
 Carborane Complexes of Ruthenium(III): Studies on Thermal Reaction
 Chemistry and the Catalyst Design for Atom Transfer Radical
 Polymerization of Methyl Methacrylate
;
_journal_name_full 'Inorganic Chemistry'
_journal_page_first 7574
_journal_page_last 7585
_journal_paper_doi 10.1021/ic200487w
_journal_volume 50
_journal_year 2011
_chemical_formula_moiety 'C30 H35 B9 Cl P2 Ru'
_chemical_formula_sum 'C30 H35 B9 Cl P2 Ru'
_chemical_formula_weight 691.33
_chemical_name_systematic
; 
 ? 
;
_space_group_IT_number 61
_symmetry_cell_setting orthorhombic
_symmetry_space_group_name_Hall '-P 2ac 2ab'
_symmetry_space_group_name_H-M 'P b c a'
_atom_sites_solution_hydrogens mixed
_atom_sites_solution_primary direct
_atom_sites_solution_secondary difmap
_audit_creation_method SHELXL-97
_cell_angle_alpha 90.00
_cell_angle_beta 90.00
_cell_angle_gamma 90.00
_cell_formula_units_Z 16
_cell_length_a 17.9940(11)
_cell_length_b 18.5256(11)
_cell_length_c 36.676(2)
_cell_measurement_reflns_used 999
_cell_measurement_temperature 100(2)
_cell_measurement_theta_max 29
_cell_measurement_theta_min 3
_cell_volume 12225.9(12)
_computing_cell_refinement 'Bruker SAINT'
_computing_data_collection 'Bruker APEX II'
_computing_data_reduction 'Bruker SAINT'
_computing_molecular_graphics 'Bruker SHELXTL'
_computing_publication_material 'Bruker SHELXTL'
_computing_structure_refinement 'SHELXL-97 (Sheldrick, 1997)'
_computing_structure_solution 'SHELXS-97 (Sheldrick, 1997)'
_diffrn_ambient_temperature 100(2)
_diffrn_measured_fraction_theta_full 0.997
_diffrn_measured_fraction_theta_max 0.997
_diffrn_measurement_device_type 'Bruker APEX II CCD area detector'
_diffrn_measurement_method 'omega scans'
_diffrn_radiation_monochromator graphite
_diffrn_radiation_source 'fine-focus sealed tube'
_diffrn_radiation_type MoK\a
_diffrn_radiation_wavelength 0.71073
_diffrn_reflns_av_R_equivalents 0.1134
_diffrn_reflns_av_sigmaI/netI 0.0768
_diffrn_reflns_limit_h_max 24
_diffrn_reflns_limit_h_min -24
_diffrn_reflns_limit_k_max 25
_diffrn_reflns_limit_k_min -24
_diffrn_reflns_limit_l_max 49
_diffrn_reflns_limit_l_min -50
_diffrn_reflns_number 94533
_diffrn_reflns_theta_full 29.00
_diffrn_reflns_theta_max 29.00
_diffrn_reflns_theta_min 1.67
_exptl_absorpt_coefficient_mu 0.728
_exptl_absorpt_correction_T_max 0.944
_exptl_absorpt_correction_T_min 0.699
_exptl_absorpt_correction_type multi-scan
_exptl_absorpt_process_details SADABS
_exptl_crystal_colour violet
_exptl_crystal_density_diffrn 1.502
_exptl_crystal_description prism
_exptl_crystal_F_000 5616
_exptl_crystal_size_max 0.28
_exptl_crystal_size_mid 0.16
_exptl_crystal_size_min 0.08
_refine_diff_density_max 0.722
_refine_diff_density_min -0.883
_refine_diff_density_rms 0.121
_refine_ls_extinction_method none
_refine_ls_goodness_of_fit_ref 1.023
_refine_ls_hydrogen_treatment constr
_refine_ls_matrix_type full
_refine_ls_number_parameters 775
_refine_ls_number_reflns 16210
_refine_ls_number_restraints 0
_refine_ls_restrained_S_all 1.023
_refine_ls_R_factor_all 0.0874
_refine_ls_R_factor_gt 0.0447
_refine_ls_shift/su_max 0.004
_refine_ls_shift/su_mean 0.000
_refine_ls_structure_factor_coef Fsqd
_refine_ls_weighting_details 'calc w=1/[\s^2^(Fo^2^)+(0.0406P)^2^+0.0251P] where P=(Fo^2^+2Fc^2^)/3'
_refine_ls_weighting_scheme calc
_refine_ls_wR_factor_gt 0.0860
_refine_ls_wR_factor_ref 0.0998
_reflns_number_gt 10712
_reflns_number_total 16210
_reflns_threshold_expression >2sigma(I)
_cod_data_source_file ic200487w_si_002_5.cif
_cod_data_source_block a
_cod_original_cell_volume 12226.1(13)
_cod_database_code 4325872

loop_
_symmetry_equiv_pos_as_xyz
'x, y, z'
'-x+1/2, -y, z+1/2'
'-x, y+1/2, -z+1/2'
'x+1/2, -y+1/2, -z'
'-x, -y, -z'
'x-1/2, y, -z-1/2'
'x, -y-1/2, z-1/2'
'-x-1/2, y-1/2, z'

loop_
_atom_site_label
_atom_site_type_symbol
_atom_site_fract_x
_atom_site_fract_y
_atom_site_fract_z
_atom_site_U_iso_or_equiv
_atom_site_adp_type
_atom_site_occupancy
_atom_site_symmetry_multiplicity
_atom_site_calc_flag
_atom_site_refinement_flags
Ru3A Ru 0.067970(14) 0.662452(13) 0.983004(7) 0.00962(6) Uani 1 1 d .
Cl1A Cl 0.09898(5) 0.54013(4) 0.96955(2) 0.01672(17) Uani 1 1 d .
P1A P 0.18553(4) 0.69584(4) 0.96827(2) 0.01091(16) Uani 1 1 d .
P2A P 0.03071(5) 0.68159(4) 0.92220(2) 0.01193(17) Uani 1 1 d .
C1A C -0.03288(17) 0.66134(17) 1.01980(8) 0.0128(6) Uani 1 1 d .
H1CA H -0.0719 0.6249 1.0071 0.015 Uiso 1 1 d R
C2A C 0.04010(18) 0.62588(17) 1.03849(8) 0.0136(7) Uani 1 1 d .
H2CA H 0.0425 0.5678 1.0366 0.016 Uiso 1 1 d R
B4A B -0.0131(2) 0.7451(2) 1.00248(10) 0.0146(8) Uani 1 1 d .
H4BA H -0.0525 0.7699 0.9796 0.018 Uiso 1 1 d R
B5A B -0.0648(2) 0.7316(2) 1.04360(11) 0.0176(8) Uani 1 1 d .
H5BA H -0.1296 0.7439 1.0417 0.021 Uiso 1 1 d R
B6A B -0.0325(2) 0.6532(2) 1.06638(11) 0.0181(8) Uani 1 1 d .
H6BA H -0.0722 0.6097 1.0801 0.022 Uiso 1 1 d R
B7A B 0.1166(2) 0.68257(19) 1.03798(10) 0.0130(7) Uani 1 1 d .
B8A B 0.0818(2) 0.76483(19) 1.01512(10) 0.0135(7) Uani 1 1 d .
B9A B 0.0069(2) 0.7966(2) 1.04301(10) 0.0164(8) Uani 1 1 d .
H9BA H -0.0091 0.8589 1.0434 0.020 Uiso 1 1 d R
B10A B -0.0048(2) 0.7400(2) 1.08162(11) 0.0180(8) Uani 1 1 d .
H0BA H -0.0261 0.7632 1.1100 0.022 Uiso 1 1 d R
B11A B 0.0610(2) 0.6696(2) 1.07835(10) 0.0160(8) Uani 1 1 d .
H1BA H 0.0880 0.6355 1.1024 0.019 Uiso 1 1 d R
B12A B 0.0856(2) 0.7574(2) 1.06449(10) 0.0151(8) Uani 1 1 d .
H2BA H 0.1285 0.7945 1.0806 0.018 Uiso 1 1 d R
C13A C 0.23086(18) 0.67234(18) 0.92578(9) 0.0151(7) Uani 1 1 d .
H13A H 0.2845 0.6837 0.9278 0.018 Uiso 1 1 calc R
H13C H 0.2262 0.6197 0.9219 0.018 Uiso 1 1 calc R
C14A C 0.19917(19) 0.71173(18) 0.89233(9) 0.0176(7) Uani 1 1 d .
H14A H 0.1718 0.7550 0.9008 0.021 Uiso 1 1 calc R
H14B H 0.2411 0.7286 0.8771 0.021 Uiso 1 1 calc R
C15A C 0.14741(18) 0.66681(19) 0.86869(9) 0.0169(7) Uani 1 1 d .
H15A H 0.1775 0.6295 0.8562 0.020 Uiso 1 1 calc R
H15B H 0.1265 0.6986 0.8496 0.020 Uiso 1 1 calc R
C16A C 0.08263(18) 0.62904(17) 0.88812(9) 0.0156(7) Uani 1 1 d .
H16A H 0.1024 0.5854 0.9003 0.019 Uiso 1 1 calc R
H16B H 0.0470 0.6126 0.8693 0.019 Uiso 1 1 calc R
C17A C 0.19182(18) 0.79311(17) 0.97328(8) 0.0131(7) Uani 1 1 d .
C18A C 0.13881(18) 0.82060(16) 0.99761(9) 0.0133(7) Uani 1 1 d .
C19A C 0.14140(18) 0.89458(17) 1.00542(9) 0.0150(7) Uani 1 1 d .
H19A H 0.1063 0.9150 1.0218 0.018 Uiso 1 1 calc R
C20A C 0.1947(2) 0.93824(18) 0.98950(9) 0.0190(7) Uani 1 1 d .
H20A H 0.1960 0.9882 0.9953 0.023 Uiso 1 1 calc R
C21A C 0.2465(2) 0.91025(18) 0.96527(9) 0.0204(7) Uani 1 1 d .
H21A H 0.2829 0.9408 0.9546 0.024 Uiso 1 1 calc R
C22A C 0.24454(18) 0.83740(18) 0.95678(9) 0.0158(7) Uani 1 1 d .
H22A H 0.2790 0.8178 0.9398 0.019 Uiso 1 1 calc R
C23A C 0.24059(17) 0.65966(16) 1.00535(8) 0.0119(6) Uani 1 1 d .
C24A C 0.20161(17) 0.65781(16) 1.03857(8) 0.0125(6) Uani 1 1 d .
C25A C 0.24092(18) 0.63805(17) 1.06950(9) 0.0146(7) Uani 1 1 d .
H25A H 0.2167 0.6387 1.0925 0.017 Uiso 1 1 calc R
C26A C 0.31552(19) 0.61718(17) 1.06749(9) 0.0180(7) Uani 1 1 d .
H26A H 0.3414 0.6036 1.0890 0.022 Uiso 1 1 calc R
C27A C 0.35144(18) 0.61630(17) 1.03432(10) 0.0173(7) Uani 1 1 d .
H27A H 0.4015 0.6001 1.0329 0.021 Uiso 1 1 calc R
C28A C 0.31486(18) 0.63892(17) 1.00304(9) 0.0153(7) Uani 1 1 d .
H28A H 0.3402 0.6402 0.9803 0.018 Uiso 1 1 calc R
C29A C 0.01738(17) 0.76896(18) 0.90024(9) 0.0144(7) Uani 1 1 d .
C30A C 0.02961(18) 0.83319(17) 0.91825(9) 0.0158(7) Uani 1 1 d .
H30A H 0.0428 0.8328 0.9433 0.019 Uiso 1 1 calc R
C31A C 0.0226(2) 0.89901(19) 0.89973(10) 0.0220(8) Uani 1 1 d .
H31A H 0.0297 0.9433 0.9124 0.026 Uiso 1 1 calc R
C32A C 0.0054(2) 0.8993(2) 0.86301(11) 0.0280(9) Uani 1 1 d .
H32A H 0.0017 0.9438 0.8503 0.034 Uiso 1 1 calc R
C33A C -0.0066(2) 0.8351(2) 0.84465(10) 0.0258(8) Uani 1 1 d .
H33A H -0.0182 0.8356 0.8194 0.031 Uiso 1 1 calc R
C34A C -0.00154(19) 0.7700(2) 0.86327(9) 0.0215(8) Uani 1 1 d .
H34A H -0.0110 0.7260 0.8508 0.026 Uiso 1 1 calc R
C35A C -0.06087(18) 0.64034(18) 0.92203(8) 0.0143(7) Uani 1 1 d .
C36A C -0.12436(18) 0.68165(18) 0.92959(9) 0.0164(7) Uani 1 1 d .
H36A H -0.1210 0.7328 0.9307 0.020 Uiso 1 1 calc R
C37A C -0.1917(2) 0.6479(2) 0.93547(10) 0.0230(8) Uani 1 1 d .
H37A H -0.2347 0.6758 0.9408 0.028 Uiso 1 1 calc R
C38A C -0.1967(2) 0.5730(2) 0.93355(9) 0.0217(8) Uani 1 1 d .
H38A H -0.2429 0.5499 0.9382 0.026 Uiso 1 1 calc R
C39A C -0.1354(2) 0.53234(19) 0.92499(10) 0.0216(8) Uani 1 1 d .
H39A H -0.1396 0.4814 0.9229 0.026 Uiso 1 1 calc R
C40A C -0.06768(19) 0.56512(18) 0.91944(9) 0.0180(7) Uani 1 1 d .
H40A H -0.0253 0.5366 0.9138 0.022 Uiso 1 1 calc R
Ru3B Ru 0.750194(15) 0.054804(14) 0.237450(7) 0.01223(6) Uani 1 1 d .
Cl1B Cl 0.87957(5) 0.07815(5) 0.23349(2) 0.02004(18) Uani 1 1 d .
P1B P 0.77651(5) -0.06151(5) 0.22300(2) 0.01342(17) Uani 1 1 d .
P2B P 0.76015(5) 0.02951(5) 0.29983(2) 0.01346(17) Uani 1 1 d .
C1B C 0.68687(19) 0.15900(18) 0.23107(9) 0.0172(7) Uani 1 1 d .
H1CB H 0.7103 0.1955 0.2509 0.021 Uiso 1 1 d R
C2B C 0.73318(19) 0.13670(17) 0.19452(9) 0.0164(7) Uani 1 1 d .
H2CB H 0.7872 0.1581 0.1875 0.020 Uiso 1 1 d R
B4B B 0.6318(2) 0.0895(2) 0.24574(11) 0.0172(8) Uani 1 1 d .
H4B H 0.6105 0.0854 0.2764 0.021 Uiso 1 1 d R
B5B B 0.5953(2) 0.1676(2) 0.22286(11) 0.0200(8) Uani 1 1 d .
H5B H 0.5604 0.2109 0.2397 0.024 Uiso 1 1 d R
B6B B 0.6623(2) 0.1986(2) 0.19069(11) 0.0197(8) Uani 1 1 d .
H6B H 0.6755 0.2601 0.1840 0.024 Uiso 1 1 d R
B7B B 0.7133(2) 0.0506(2) 0.17919(10) 0.0141(8) Uani 1 1 d .
B8B B 0.6427(2) 0.0172(2) 0.21212(10) 0.0142(8) Uani 1 1 d .
B9B B 0.5663(2) 0.0802(2) 0.20922(10) 0.0161(8) Uani 1 1 d .
H9B H 0.5038 0.0604 0.2126 0.019 Uiso 1 1 d R
B10B B 0.5846(2) 0.1468(2) 0.17559(11) 0.0195(9) Uani 1 1 d .
H10B H 0.5390 0.1759 0.1573 0.023 Uiso 1 1 d R
B11B B 0.6747(2) 0.1301(2) 0.15775(11) 0.0182(8) Uani 1 1 d .
H11B H 0.6995 0.1449 0.1286 0.022 Uiso 1 1 d R
B12B B 0.6160(2) 0.0568(2) 0.16879(10) 0.0151(8) Uani 1 1 d .
H12B H 0.5876 0.0188 0.1466 0.018 Uiso 1 1 d R
C13B C 0.84428(19) -0.11527(18) 0.24792(9) 0.0169(7) Uani 1 1 d .
H13B H 0.8559 -0.1592 0.2336 0.020 Uiso 1 1 calc R
H13D H 0.8907 -0.0871 0.2505 0.020 Uiso 1 1 calc R
C14B C 0.8170(2) -0.13775(18) 0.28592(9) 0.0176(7) Uani 1 1 d .
H14C H 0.8288 -0.1895 0.2895 0.021 Uiso 1 1 calc R
H14D H 0.7622 -0.1329 0.2865 0.021 Uiso 1 1 calc R
C15B C 0.84947(19) -0.09511(17) 0.31818(9) 0.0163(7) Uani 1 1 d .
H15C H 0.8219 -0.1090 0.3405 0.020 Uiso 1 1 calc R
H15D H 0.9018 -0.1103 0.3216 0.020 Uiso 1 1 calc R
C16B C 0.84777(18) -0.01314(17) 0.31498(9) 0.0151(7) Uani 1 1 d .
H16C H 0.8874 0.0014 0.2978 0.018 Uiso 1 1 calc R
H16D H 0.8607 0.0072 0.3391 0.018 Uiso 1 1 calc R
C17B C 0.68889(18) -0.11104(17) 0.22308(9) 0.0140(7) Uani 1 1 d .
C18B C 0.62790(18) -0.06588(17) 0.21669(8) 0.0133(7) Uani 1 1 d .
C19B C 0.55751(18) -0.09850(18) 0.21591(9) 0.0157(7) Uani 1 1 d .
H19B H 0.5152 -0.0696 0.2107 0.019 Uiso 1 1 calc R
C20B C 0.5477(2) -0.17148(18) 0.22250(9) 0.0176(7) Uani 1 1 d .
H20B H 0.4993 -0.1918 0.2224 0.021 Uiso 1 1 calc R
C21B C 0.6100(2) -0.21513(19) 0.22929(9) 0.0194(8) Uani 1 1 d .
H21B H 0.6037 -0.2653 0.2338 0.023 Uiso 1 1 calc R
C22B C 0.68037(18) -0.18552(17) 0.22945(8) 0.0141(7) Uani 1 1 d .
H22B H 0.7226 -0.2151 0.2338 0.017 Uiso 1 1 calc R
C23B C 0.80536(18) -0.05477(18) 0.17570(9) 0.0154(7) Uani 1 1 d .
C24B C 0.76992(18) 0.00195(18) 0.15727(9) 0.0150(7) Uani 1 1 d .
C25B C 0.7872(2) 0.01093(19) 0.12054(9) 0.0184(7) Uani 1 1 d .
H25B H 0.7632 0.0481 0.1071 0.022 Uiso 1 1 calc R
C26B C 0.83810(19) -0.03262(19) 0.10314(9) 0.0191(7) Uani 1 1 d .
H26B H 0.8493 -0.0247 0.0781 0.023 Uiso 1 1 calc R
C27B C 0.87313(19) -0.08805(18) 0.12190(10) 0.0192(8) Uani 1 1 d .
H27B H 0.9084 -0.1178 0.1099 0.023 Uiso 1 1 calc R
C28B C 0.85643(18) -0.09965(18) 0.15809(9) 0.0165(7) Uani 1 1 d .
H28B H 0.8795 -0.1380 0.1710 0.020 Uiso 1 1 calc R
C29B C 0.68755(18) -0.01606(18) 0.32563(9) 0.0156(7) Uani 1 1 d .
C30B C 0.62784(18) -0.04910(18) 0.30870(9) 0.0180(7) Uani 1 1 d .
H30B H 0.6233 -0.0467 0.2829 0.022 Uiso 1 1 calc R
C31B C 0.5744(2) -0.08579(18) 0.32880(10) 0.0204(8) Uani 1 1 d .
H31B H 0.5338 -0.1085 0.3169 0.024 Uiso 1 1 calc R
C32B C 0.58089(19) -0.08884(18) 0.36609(10) 0.0204(8) Uani 1 1 d .
H32B H 0.5446 -0.1140 0.3800 0.024 Uiso 1 1 calc R
C33B C 0.63966(19) -0.0557(2) 0.38347(9) 0.0219(8) Uani 1 1 d .
H33B H 0.6435 -0.0578 0.4093 0.026 Uiso 1 1 calc R
C34B C 0.69284(19) -0.01950(18) 0.36360(9) 0.0188(7) Uani 1 1 d .
H34B H 0.7332 0.0032 0.3757 0.023 Uiso 1 1 calc R
C35B C 0.7679(2) 0.11905(18) 0.32035(9) 0.0169(7) Uani 1 1 d .
C36B C 0.7056(2) 0.15379(18) 0.33461(9) 0.0184(7) Uani 1 1 d .
H36B H 0.6587 0.1302 0.3344 0.022 Uiso 1 1 calc R
C37B C 0.7120(2) 0.22238(19) 0.34907(9) 0.0212(8) Uani 1 1 d .
H37B H 0.6695 0.2454 0.3591 0.025 Uiso 1 1 calc R
C38B C 0.7794(2) 0.25770(19) 0.34908(10) 0.0224(8) Uani 1 1 d .
H38B H 0.7833 0.3048 0.3591 0.027 Uiso 1 1 calc R
C39B C 0.8416(2) 0.22410(19) 0.33430(9) 0.0225(8) Uani 1 1 d .
H39B H 0.8881 0.2484 0.3342 0.027 Uiso 1 1 calc R
C40B C 0.8360(2) 0.15539(19) 0.31977(9) 0.0205(8) Uani 1 1 d .
H40B H 0.8785 0.1329 0.3094 0.025 Uiso 1 1 calc R

loop_
_atom_site_aniso_label
_atom_site_aniso_U_11
_atom_site_aniso_U_22
_atom_site_aniso_U_33
_atom_site_aniso_U_23
_atom_site_aniso_U_13
_atom_site_aniso_U_12
Ru3A 0.01057(11) 0.00845(12) 0.00985(11) -0.00064(10) -0.00014(10) -0.00002(10)
Cl1A 0.0224(4) 0.0107(4) 0.0170(4) -0.0009(3) -0.0001(3) 0.0036(3)
P1A 0.0115(4) 0.0103(4) 0.0109(4) 0.0002(3) 0.0000(3) 0.0012(3)
P2A 0.0127(4) 0.0113(4) 0.0118(4) -0.0006(3) -0.0008(3) 0.0004(3)
C1A 0.0113(15) 0.0130(15) 0.0139(15) 0.0004(13) 0.0028(13) -0.0003(13)
C2A 0.0171(17) 0.0125(16) 0.0111(16) 0.0011(12) 0.0011(13) 0.0010(13)
B4A 0.0168(19) 0.0156(19) 0.0115(17) -0.0023(14) 0.0014(15) 0.0016(15)
B5A 0.0155(19) 0.016(2) 0.021(2) 0.0012(15) 0.0032(16) 0.0032(16)
B6A 0.018(2) 0.018(2) 0.0178(19) -0.0016(16) 0.0053(16) 0.0026(16)
B7A 0.0167(18) 0.0093(18) 0.0131(18) -0.0007(13) -0.0012(15) -0.0002(14)
B8A 0.0148(18) 0.0103(18) 0.0154(18) -0.0015(15) 0.0000(15) 0.0013(14)
B9A 0.020(2) 0.014(2) 0.0151(18) 0.0007(15) 0.0038(16) 0.0033(16)
B10A 0.022(2) 0.019(2) 0.0137(18) 0.0000(15) 0.0027(16) -0.0004(16)
B11A 0.0180(19) 0.0156(19) 0.0144(18) -0.0025(15) 0.0027(15) -0.0010(16)
B12A 0.019(2) 0.016(2) 0.0099(17) -0.0016(14) 0.0013(15) -0.0005(15)
C13A 0.0150(16) 0.0157(17) 0.0147(16) -0.0028(13) -0.0005(13) -0.0006(13)
C14A 0.0183(17) 0.0195(19) 0.0149(16) 0.0010(14) 0.0041(14) 0.0003(14)
C15A 0.0155(16) 0.0232(18) 0.0121(16) -0.0013(14) 0.0030(13) 0.0044(14)
C16A 0.0192(18) 0.0128(17) 0.0148(16) -0.0019(13) 0.0002(14) 0.0041(13)
C17A 0.0150(16) 0.0109(16) 0.0135(16) 0.0014(12) -0.0039(13) -0.0008(13)
C18A 0.0169(16) 0.0103(16) 0.0128(16) -0.0001(12) -0.0045(13) -0.0007(13)
C19A 0.0213(18) 0.0109(16) 0.0127(16) -0.0011(13) -0.0002(14) -0.0002(13)
C20A 0.0289(19) 0.0103(17) 0.0179(17) 0.0018(13) -0.0033(15) -0.0034(14)
C21A 0.0264(19) 0.0160(18) 0.0187(17) 0.0026(14) -0.0045(17) -0.0060(15)
C22A 0.0144(16) 0.0167(17) 0.0164(16) 0.0031(13) -0.0022(13) 0.0012(14)
C23A 0.0142(15) 0.0080(15) 0.0134(15) 0.0011(12) -0.0011(12) -0.0020(13)
C24A 0.0164(16) 0.0059(15) 0.0150(16) -0.0021(12) -0.0014(13) -0.0022(13)
C25A 0.0158(17) 0.0114(16) 0.0164(16) 0.0007(13) -0.0023(14) -0.0032(13)
C26A 0.0240(19) 0.0112(17) 0.0188(18) 0.0010(13) -0.0120(15) -0.0017(14)
C27A 0.0123(16) 0.0142(17) 0.0254(19) 0.0022(14) -0.0042(14) 0.0011(13)
C28A 0.0128(16) 0.0128(17) 0.0204(17) 0.0018(13) 0.0017(14) 0.0003(13)
C29A 0.0101(15) 0.0166(17) 0.0164(16) 0.0033(13) -0.0003(13) 0.0037(13)
C30A 0.0154(16) 0.0134(16) 0.0186(17) 0.0002(14) -0.0001(13) -0.0006(14)
C31A 0.0218(19) 0.0142(18) 0.030(2) 0.0016(15) 0.0033(16) -0.0014(15)
C32A 0.033(2) 0.021(2) 0.030(2) 0.0126(17) 0.0037(18) 0.0034(17)
C33A 0.029(2) 0.029(2) 0.0190(18) 0.0085(16) -0.0012(16) 0.0029(17)
C34A 0.0237(19) 0.023(2) 0.0180(18) 0.0019(15) -0.0025(15) 0.0046(16)
C35A 0.0160(17) 0.0177(17) 0.0093(15) 0.0005(12) -0.0012(13) -0.0008(14)
C36A 0.0172(17) 0.0164(18) 0.0156(16) -0.0033(13) -0.0025(14) -0.0005(14)
C37A 0.0167(18) 0.031(2) 0.0217(19) -0.0058(15) -0.0001(15) 0.0027(16)
C38A 0.0179(18) 0.030(2) 0.0172(18) -0.0025(15) -0.0038(15) -0.0081(16)
C39A 0.027(2) 0.0154(18) 0.0221(19) 0.0029(14) -0.0070(16) -0.0040(15)
C40A 0.0154(17) 0.0172(18) 0.0214(17) 0.0029(14) -0.0041(15) 0.0004(14)
Ru3B 0.01408(12) 0.01187(13) 0.01075(11) 0.00027(10) -0.00064(11) -0.00162(11)
Cl1B 0.0167(4) 0.0229(4) 0.0205(4) 0.0037(3) 0.0000(3) -0.0047(3)
P1B 0.0138(4) 0.0135(4) 0.0130(4) 0.0003(3) 0.0005(3) 0.0006(3)
P2B 0.0151(4) 0.0133(4) 0.0120(4) 0.0007(3) -0.0007(3) -0.0016(3)
C1B 0.0231(18) 0.0132(17) 0.0153(17) -0.0002(13) -0.0014(14) 0.0006(14)
C2B 0.0235(19) 0.0093(16) 0.0163(16) 0.0015(13) 0.0024(14) -0.0004(13)
B4B 0.020(2) 0.017(2) 0.0147(19) -0.0030(15) 0.0013(16) -0.0013(16)
B5B 0.024(2) 0.017(2) 0.0183(19) -0.0001(16) -0.0054(17) 0.0044(17)
B6B 0.029(2) 0.013(2) 0.0169(19) 0.0013(16) -0.0013(17) 0.0014(17)
B7B 0.0166(19) 0.0151(19) 0.0107(17) 0.0041(14) 0.0009(15) -0.0030(15)
B8B 0.0132(18) 0.0154(19) 0.0141(18) -0.0016(15) 0.0005(15) 0.0022(15)
B9B 0.019(2) 0.0147(19) 0.0142(19) 0.0004(14) -0.0020(16) 0.0013(16)
B10B 0.028(2) 0.014(2) 0.0165(19) 0.0040(15) -0.0038(17) 0.0006(16)
B11B 0.026(2) 0.013(2) 0.0152(19) 0.0026(15) -0.0001(17) -0.0008(16)
B12B 0.0190(19) 0.0127(19) 0.0136(18) 0.0021(14) -0.0053(15) 0.0042(16)
C13B 0.0168(17) 0.0171(18) 0.0169(17) -0.0018(14) -0.0048(14) 0.0010(14)
C14B 0.0233(18) 0.0151(17) 0.0145(17) 0.0046(13) 0.0000(15) 0.0030(14)
C15B 0.0169(17) 0.0173(18) 0.0148(17) 0.0053(13) 0.0009(14) 0.0035(14)
C16B 0.0132(16) 0.0188(18) 0.0133(16) -0.0015(13) -0.0011(13) 0.0008(14)
C17B 0.0169(17) 0.0148(17) 0.0103(15) -0.0010(13) -0.0002(13) -0.0016(13)
C18B 0.0166(16) 0.0168(17) 0.0064(14) -0.0015(12) 0.0012(13) -0.0008(13)
C19B 0.0151(17) 0.0173(17) 0.0148(17) 0.0004(13) -0.0020(13) 0.0017(13)
C20B 0.0263(19) 0.0156(18) 0.0108(15) 0.0010(13) 0.0016(14) -0.0089(14)
C21B 0.027(2) 0.0139(17) 0.0173(17) 0.0009(13) 0.0008(15) -0.0027(15)
C22B 0.0161(16) 0.0105(16) 0.0155(16) -0.0024(12) -0.0013(13) 0.0035(13)
C23B 0.0166(17) 0.0175(18) 0.0121(16) -0.0020(13) 0.0013(13) -0.0051(14)
C24B 0.0140(17) 0.0162(17) 0.0148(16) 0.0000(13) -0.0016(13) -0.0064(13)
C25B 0.0221(19) 0.0194(18) 0.0137(16) 0.0000(14) -0.0014(14) -0.0069(15)
C26B 0.0200(18) 0.024(2) 0.0133(17) -0.0026(14) 0.0031(14) -0.0062(15)
C27B 0.0138(17) 0.0210(19) 0.0228(19) -0.0079(14) 0.0036(15) -0.0044(14)
C28B 0.0151(17) 0.0174(18) 0.0171(17) -0.0026(14) 0.0011(14) -0.0030(14)
C29B 0.0159(17) 0.0140(17) 0.0169(17) 0.0007(13) 0.0014(14) 0.0022(14)
C30B 0.0179(17) 0.0190(18) 0.0171(17) 0.0009(14) 0.0018(14) -0.0013(14)
C31B 0.0165(18) 0.022(2) 0.0232(19) 0.0012(14) 0.0014(15) -0.0013(15)
C32B 0.0170(18) 0.022(2) 0.0217(19) 0.0092(15) 0.0066(15) 0.0022(14)
C33B 0.0232(19) 0.029(2) 0.0136(17) 0.0025(15) 0.0031(14) 0.0000(16)
C34B 0.0206(18) 0.0191(18) 0.0167(17) 0.0023(14) -0.0015(14) -0.0014(15)
C35B 0.028(2) 0.0137(17) 0.0086(15) 0.0007(13) -0.0051(14) -0.0023(14)
C36B 0.0233(18) 0.0180(18) 0.0138(16) 0.0020(14) -0.0032(14) -0.0013(15)
C37B 0.031(2) 0.0196(19) 0.0133(17) 0.0006(14) -0.0017(15) 0.0024(16)
C38B 0.035(2) 0.0129(18) 0.0191(18) -0.0006(14) -0.0098(16) -0.0016(16)
C39B 0.029(2) 0.0188(19) 0.0195(18) 0.0027(15) -0.0080(16) -0.0086(16)
C40B 0.0240(19) 0.0182(19) 0.0192(18) 0.0000(15) -0.0055(15) -0.0029(15)

loop_
_atom_type_symbol
_atom_type_description
_atom_type_scat_dispersion_real
_atom_type_scat_dispersion_imag
_atom_type_scat_source
C C 0.0033 0.0016 'International Tables Vol C Tables 4.2.6.8 and 6.1.1.4'
H H 0.0000 0.0000 'International Tables Vol C Tables 4.2.6.8 and 6.1.1.4'
B B 0.0013 0.0007 'International Tables Vol C Tables 4.2.6.8 and 6.1.1.4'
P P 0.1023 0.0942 'International Tables Vol C Tables 4.2.6.8 and 6.1.1.4'
Cl Cl 0.1484 0.1585 'International Tables Vol C Tables 4.2.6.8 and 6.1.1.4'
Ru Ru -1.2594 0.8363 'International Tables Vol C Tables 4.2.6.8 and 6.1.1.4'

loop_
_geom_angle_atom_site_label_1
_geom_angle_atom_site_label_2
_geom_angle_atom_site_label_3
_geom_angle
C2A Ru3A B7A 46.00(13)
C2A Ru3A B4A 76.50(13)
B7A Ru3A B4A 81.52(14)
C2A Ru3A B8A 78.49(13)
B7A Ru3A B8A 48.78(13)
B4A Ru3A B8A 47.59(13)
C2A Ru3A C1A 42.54(11)
B7A Ru3A C1A 77.11(13)
B4A Ru3A C1A 44.84(12)
B8A Ru3A C1A 77.52(12)
C2A Ru3A P1A 121.07(9)
B7A Ru3A P1A 78.68(10)
B4A Ru3A P1A 119.90(10)
B8A Ru3A P1A 77.95(10)
C1A Ru3A P1A 153.20(9)
C2A Ru3A P2A 148.89(9)
B7A Ru3A P2A 160.53(10)
B4A Ru3A P2A 90.79(10)
B8A Ru3A P2A 113.64(10)
C1A Ru3A P2A 109.75(8)
P1A Ru3A P2A 89.93(3)
C2A Ru3A Cl1A 87.26(9)
B7A Ru3A Cl1A 104.71(9)
B4A Ru3A Cl1A 150.54(10)
B8A Ru3A Cl1A 152.19(10)
C1A Ru3A Cl1A 107.61(8)
P1A Ru3A Cl1A 89.52(3)
P2A Ru3A Cl1A 90.78(3)
C23A P1A C13A 108.10(15)
C23A P1A C17A 104.90(14)
C13A P1A C17A 107.31(15)
C23A P1A Ru3A 103.31(10)
C13A P1A Ru3A 123.98(11)
C17A P1A Ru3A 107.74(11)
C35A P2A C29A 104.62(15)
C35A P2A C16A 103.64(15)
C29A P2A C16A 103.68(15)
C35A P2A Ru3A 101.42(10)
C29A P2A Ru3A 126.09(11)
C16A P2A Ru3A 114.78(11)
C2A C1A B5A 111.9(3)
C2A C1A B4A 110.8(2)
B5A C1A B4A 63.8(2)
C2A C1A B6A 62.6(2)
B5A C1A B6A 63.2(2)
B4A C1A B6A 116.6(3)
C2A C1A Ru3A 66.78(15)
B5A C1A Ru3A 125.5(2)
B4A C1A Ru3A 66.67(16)
B6A C1A Ru3A 126.3(2)
C2A C1A H1CA 117.2
B5A C1A H1CA 119.3
B4A C1A H1CA 122.7
B6A C1A H1CA 112.2
Ru3A C1A H1CA 105.7
C1A C2A B11A 110.3(2)
C1A C2A B7A 113.2(2)
B11A C2A B7A 63.1(2)
C1A C2A B6A 61.4(2)
B11A C2A B6A 61.6(2)
B7A C2A B6A 115.4(3)
C1A C2A Ru3A 70.68(15)
B11A C2A Ru3A 126.4(2)
B7A C2A Ru3A 67.83(16)
B6A C2A Ru3A 128.8(2)
C1A C2A H2CA 114.1
B11A C2A H2CA 121.2
B7A C2A H2CA 124.9
B6A C2A H2CA 111.0
Ru3A C2A H2CA 103.7
C1A B4A B5A 56.9(2)
C1A B4A B9A 102.4(2)
B5A B4A B9A 58.8(2)
C1A B4A B8A 106.5(3)
B5A B4A B8A 107.6(3)
B9A B4A B8A 59.5(2)
C1A B4A Ru3A 68.49(16)
B5A B4A Ru3A 120.9(2)
B9A B4A Ru3A 119.8(2)
B8A B4A Ru3A 66.62(16)
C1A B4A H4BA 119.1
B5A B4A H4BA 109.8
B9A B4A H4BA 119.7
B8A B4A H4BA 131.7
Ru3A B4A H4BA 115.4
C1A B5A B9A 105.9(3)
C1A B5A B10A 105.7(3)
B9A B5A B10A 60.3(2)
C1A B5A B6A 59.6(2)
B9A B5A B6A 109.0(3)
B10A B5A B6A 60.1(2)
C1A B5A B4A 59.3(2)
B9A B5A B4A 61.0(2)
B10A B5A B4A 109.6(3)
B6A B5A B4A 109.9(3)
C1A B5A H5BA 117.0
B9A B5A H5BA 125.9
B10A B5A H5BA 128.9
B6A B5A H5BA 120.3
B4A B5A H5BA 115.6
C1A B6A C2A 56.03(19)
C1A B6A B11A 103.7(3)
C2A B6A B11A 58.6(2)
C1A B6A B10A 103.6(3)
C2A B6A B10A 103.8(3)
B11A B6A B10A 59.8(2)
C1A B6A B5A 57.1(2)
C2A B6A B5A 102.0(3)
B11A B6A B5A 106.7(3)
B10A B6A B5A 59.8(2)
C1A B6A H6BA 118.7
C2A B6A H6BA 120.4
B11A B6A H6BA 125.8
B10A B6A H6BA 130.5
B5A B6A H6BA 123.9
C24A B7A C2A 126.0(3)
C24A B7A B12A 121.1(3)
C2A B7A B12A 102.5(3)
C24A B7A B11A 118.9(3)
C2A B7A B11A 57.9(2)
B12A B7A B11A 58.8(2)
C24A B7A B8A 124.6(3)
C2A B7A B8A 103.6(2)
B12A B7A B8A 60.0(2)
B11A B7A B8A 107.1(3)
C24A B7A Ru3A 109.9(2)
C2A B7A Ru3A 66.17(16)
B12A B7A Ru3A 120.0(2)
B11A B7A Ru3A 120.1(2)
B8A B7A Ru3A 66.08(16)
C18A B8A B9A 120.1(3)
C18A B8A B4A 129.6(3)
B9A B8A B4A 60.1(2)
C18A B8A B12A 115.3(3)
B9A B8A B12A 59.0(2)
B4A B8A B12A 106.0(3)
C18A B8A B7A 120.0(3)
B9A B8A B7A 105.5(3)
B4A B8A B7A 105.7(2)
B12A B8A B7A 58.2(2)
C18A B8A Ru3A 114.1(2)
B9A B8A Ru3A 119.5(2)
B4A B8A Ru3A 65.79(16)
B12A B8A Ru3A 117.6(2)
B7A B8A Ru3A 65.13(16)
B5A B9A B10A 60.0(2)
B5A B9A B12A 107.4(3)
B10A B9A B12A 59.9(2)
B5A B9A B8A 109.5(3)
B10A B9A B8A 110.5(3)
B12A B9A B8A 61.2(2)
B5A B9A B4A 60.2(2)
B10A B9A B4A 108.8(3)
B12A B9A B4A 108.0(3)
B8A B9A B4A 60.4(2)
B5A B9A H9BA 119.0
B10A B9A H9BA 122.4
B12A B9A H9BA 125.8
B8A B9A H9BA 120.5
B4A B9A H9BA 118.3
B11A B10A B5A 106.9(3)
B11A B10A B12A 59.7(2)
B5A B10A B12A 107.2(3)
B11A B10A B6A 59.8(2)
B5A B10A B6A 60.1(2)
B12A B10A B6A 108.1(3)
B11A B10A B9A 107.6(3)
B5A B10A B9A 59.7(2)
B12A B10A B9A 60.1(2)
B6A B10A B9A 108.5(3)
B11A B10A H0BA 122.8
B5A B10A H0BA 121.6
B12A B10A H0BA 122.7
B6A B10A H0BA 120.8
B9A B10A H0BA 121.6
C2A B11A B12A 104.2(3)
C2A B11A B6A 59.8(2)
B12A B11A B6A 109.1(3)
C2A B11A B10A 105.1(3)
B12A B11A B10A 60.4(2)
B6A B11A B10A 60.3(2)
C2A B11A B7A 58.9(2)
B12A B11A B7A 60.0(2)
B6A B11A B7A 110.4(3)
B10A B11A B7A 109.2(3)
C2A B11A H1BA 118.2
B12A B11A H1BA 127.0
B6A B11A H1BA 118.9
B10A B11A H1BA 128.0
B7A B11A H1BA 116.9
B11A B12A B10A 59.9(2)
B11A B12A B9A 107.8(3)
B10A B12A B9A 60.0(2)
B11A B12A B7A 61.2(2)
B10A B12A B7A 109.8(3)
B9A B12A B7A 109.0(3)
B11A B12A B8A 110.4(3)
B10A B12A B8A 109.4(3)
B9A B12A B8A 59.8(2)
B7A B12A B8A 61.8(2)
B11A B12A H2BA 123.6
B10A B12A H2BA 121.6
B9A B12A H2BA 120.0
B7A B12A H2BA 121.1
B8A B12A H2BA 118.4
C14A C13A P1A 113.9(2)
C14A C13A H13A 108.8
P1A C13A H13A 108.8
C14A C13A H13C 108.8
P1A C13A H13C 108.8
H13A C13A H13C 107.7
C15A C14A C13A 115.0(3)
C15A C14A H14A 108.5
C13A C14A H14A 108.5
C15A C14A H14B 108.5
C13A C14A H14B 108.5
H14A C14A H14B 107.5
C14A C15A C16A 116.7(3)
C14A C15A H15A 108.1
C16A C15A H15A 108.1
C14A C15A H15B 108.1
C16A C15A H15B 108.1
H15A C15A H15B 107.3
C15A C16A P2A 117.4(2)
C15A C16A H16A 108.0
P2A C16A H16A 108.0
C15A C16A H16B 108.0
P2A C16A H16B 108.0
H16A C16A H16B 107.2
C22A C17A C18A 121.7(3)
C22A C17A P1A 125.7(3)
C18A C17A P1A 112.5(2)
C19A C18A C17A 117.6(3)
C19A C18A B8A 125.0(3)
C17A C18A B8A 117.4(3)
C20A C19A C18A 120.5(3)
C20A C19A H19A 119.7
C18A C19A H19A 119.7
C19A C20A C21A 121.1(3)
C19A C20A H20A 119.4
C21A C20A H20A 119.4
C22A C21A C20A 119.4(3)
C22A C21A H21A 120.3
C20A C21A H21A 120.3
C21A C22A C17A 119.6(3)
C21A C22A H22A 120.2
C17A C22A H22A 120.2
C28A C23A C24A 121.6(3)
C28A C23A P1A 125.5(2)
C24A C23A P1A 112.8(2)
C25A C24A C23A 117.5(3)
C25A C24A B7A 125.1(3)
C23A C24A B7A 117.3(3)
C24A C25A C26A 121.3(3)
C24A C25A H25A 119.4
C26A C25A H25A 119.4
C27A C26A C25A 120.0(3)
C27A C26A H26A 120.0
C25A C26A H26A 120.0
C26A C27A C28A 120.3(3)
C26A C27A H27A 119.9
C28A C27A H27A 119.9
C27A C28A C23A 119.2(3)
C27A C28A H28A 120.4
C23A C28A H28A 120.4
C30A C29A C34A 119.4(3)
C30A C29A P2A 122.2(3)
C34A C29A P2A 118.2(3)
C29A C30A C31A 120.3(3)
C29A C30A H30A 119.9
C31A C30A H30A 119.9
C32A C31A C30A 119.7(3)
C32A C31A H31A 120.2
C30A C31A H31A 120.2
C31A C32A C33A 120.4(3)
C31A C32A H32A 119.8
C33A C32A H32A 119.8
C32A C33A C34A 119.8(3)
C32A C33A H33A 120.1
C34A C33A H33A 120.1
C33A C34A C29A 120.3(3)
C33A C34A H34A 119.8
C29A C34A H34A 119.8
C40A C35A C36A 119.0(3)
C40A C35A P2A 119.8(3)
C36A C35A P2A 120.6(2)
C37A C36A C35A 119.9(3)
C37A C36A H36A 120.0
C35A C36A H36A 120.0
C36A C37A C38A 120.0(3)
C36A C37A H37A 120.0
C38A C37A H37A 120.0
C39A C38A C37A 120.4(3)
C39A C38A H38A 119.8
C37A C38A H38A 119.8
C38A C39A C40A 120.2(3)
C38A C39A H39A 119.9
C40A C39A H39A 119.9
C39A C40A C35A 120.4(3)
C39A C40A H40A 119.8
C35A C40A H40A 119.8
C2B Ru3B B7B 45.73(13)
C2B Ru3B B4B 76.60(14)
B7B Ru3B B4B 81.82(14)
C2B Ru3B C1B 42.89(12)
B7B Ru3B C1B 77.33(13)
B4B Ru3B C1B 44.71(13)
C2B Ru3B B8B 78.44(13)
B7B Ru3B B8B 48.86(13)
B4B Ru3B B8B 47.99(14)
C1B Ru3B B8B 77.76(13)
C2B Ru3B P1B 120.99(9)
B7B Ru3B P1B 78.82(10)
B4B Ru3B P1B 120.09(10)
C1B Ru3B P1B 153.47(9)
B8B Ru3B P1B 77.86(10)
C2B Ru3B P2B 147.64(9)
B7B Ru3B P2B 161.45(10)
B4B Ru3B P2B 89.86(10)
C1B Ru3B P2B 108.14(8)
B8B Ru3B P2B 113.96(10)
P1B Ru3B P2B 91.27(3)
C2B Ru3B Cl1B 88.12(9)
B7B Ru3B Cl1B 103.82(10)
B4B Ru3B Cl1B 152.49(10)
C1B Ru3B Cl1B 109.50(9)
B8B Ru3B Cl1B 150.75(10)
P1B Ru3B Cl1B 87.37(3)
P2B Ru3B Cl1B 91.21(3)
C23B P1B C13B 109.01(16)
C23B P1B C17B 106.46(15)
C13B P1B C17B 107.63(16)
C23B P1B Ru3B 102.57(11)
C13B P1B Ru3B 122.82(11)
C17B P1B Ru3B 107.28(11)
C29B P2B C35B 105.19(15)
C29B P2B C16B 104.92(15)
C35B P2B C16B 101.47(15)
C29B P2B Ru3B 123.06(11)
C35B P2B Ru3B 103.09(11)
C16B P2B Ru3B 116.38(11)
C2B C1B B5B 112.2(3)
C2B C1B B6B 61.9(2)
B5B C1B B6B 63.3(2)
C2B C1B B4B 111.3(3)
B5B C1B B4B 64.0(2)
B6B C1B B4B 116.4(3)
C2B C1B Ru3B 67.06(16)
B5B C1B Ru3B 126.5(2)
B6B C1B Ru3B 126.0(2)
B4B C1B Ru3B 67.40(18)
C2B C1B H1CB 120.9
B5B C1B H1CB 116.4
B6B C1B H1CB 114.6
B4B C1B H1CB 119.0
Ru3B C1B H1CB 105.6
C1B C2B B11B 110.5(3)
C1B C2B B6B 61.3(2)
B11B C2B B6B 61.9(2)
C1B C2B B7B 113.3(3)
B11B C2B B7B 63.4(2)
B6B C2B B7B 115.8(3)
C1B C2B Ru3B 70.05(16)
B11B C2B Ru3B 126.7(2)
B6B C2B Ru3B 128.2(2)
B7B C2B Ru3B 68.08(16)
C1B C2B H2CB 124.2
B11B C2B H2CB 113.1
B6B C2B H2CB 113.8
B7B C2B H2CB 116.6
Ru3B C2B H2CB 107.2
C1B B4B B9B 102.6(3)
C1B B4B B5B 57.3(2)
B9B B4B B5B 59.2(2)
C1B B4B B8B 106.1(3)
B9B B4B B8B 59.8(2)
B5B B4B B8B 108.3(3)
C1B B4B Ru3B 67.90(18)
B9B B4B Ru3B 119.7(2)
B5B B4B Ru3B 121.0(2)
B8B B4B Ru3B 66.31(17)
C1B B4B H4B 122.1
B9B B4B H4B 119.2
B5B B4B H4B 112.0
B8B B4B H4B 128.6
Ru3B B4B H4B 114.6
C1B B5B B9B 104.5(3)
C1B B5B B6B 59.1(2)
B9B B5B B6B 107.8(3)
C1B B5B B10B 105.0(3)
B9B B5B B10B 59.8(2)
B6B B5B B10B 60.0(2)
C1B B5B B4B 58.8(2)
B9B B5B B4B 60.2(2)
B6B B5B B4B 108.7(3)
B10B B5B B4B 108.5(3)
C1B B5B H5B 119.2
B9B B5B H5B 127.3
B6B B5B H5B 118.9
B10B B5B H5B 126.3
B4B B5B H5B 119.5
C1B B6B C2B 56.8(2)
C1B B6B B11B 104.6(3)
C2B B6B B11B 58.9(2)
C1B B6B B5B 57.6(2)
C2B B6B B5B 103.5(3)
B11B B6B B5B 107.9(3)
C1B B6B B10B 103.9(3)
C2B B6B B10B 104.4(3)
B11B B6B B10B 60.0(2)
B5B B6B B10B 60.1(2)
C1B B6B H6B 122.5
C2B B6B H6B 120.5
B11B B6B H6B 121.5
B5B B6B H6B 125.4
B10B B6B H6B 127.4
C24B B7B C2B 124.0(3)
C24B B7B B12B 123.8(3)
C2B B7B B12B 102.3(3)
C24B B7B B11B 119.4(3)
C2B B7B B11B 58.0(2)
B12B B7B B11B 58.8(2)
C24B B7B B8B 125.5(3)
C2B B7B B8B 103.7(3)
B12B B7B B8B 59.5(2)
B11B B7B B8B 106.9(3)
C24B B7B Ru3B 108.3(2)
C2B B7B Ru3B 66.19(16)
B12B B7B Ru3B 119.3(2)
B11B B7B Ru3B 120.1(2)
B8B B7B Ru3B 66.06(16)
C18B B8B B9B 120.7(3)
C18B B8B B12B 116.4(3)
B9B B8B B12B 59.1(2)
C18B B8B B4B 128.8(3)
B9B B8B B4B 59.0(2)
B12B B8B B4B 105.4(3)
C18B B8B B7B 120.7(3)
B9B B8B B7B 105.5(3)
B12B B8B B7B 58.5(2)
B4B B8B B7B 105.5(3)
C18B B8B Ru3B 113.8(2)
B9B B8B Ru3B 118.5(2)
B12B B8B Ru3B 117.6(2)
B4B B8B Ru3B 65.70(17)
B7B B8B Ru3B 65.08(16)
B5B B9B B10B 60.5(2)
B5B B9B B12B 108.0(3)
B10B B9B B12B 59.9(2)
B5B B9B B4B 60.6(2)
B10B B9B B4B 109.3(3)
B12B B9B B4B 108.3(3)
B5B B9B B8B 110.5(3)
B10B B9B B8B 110.4(3)
B12B B9B B8B 60.7(2)
B4B B9B B8B 61.2(2)
B5B B9B H9B 122.0
B10B B9B H9B 117.4
B12B B9B H9B 119.0
B4B B9B H9B 125.1
B8B B9B H9B 121.0
B9B B10B B11B 107.7(3)
B9B B10B B12B 60.3(2)
B11B B10B B12B 59.7(2)
B9B B10B B6B 107.6(3)
B11B B10B B6B 59.5(2)
B12B B10B B6B 107.3(3)
B9B B10B B5B 59.7(2)
B11B B10B B5B 107.3(3)
B12B B10B B5B 107.7(3)
B6B B10B B5B 59.9(2)
B9B B10B H10B 125.4
B11B B10B H10B 120.1
B12B B10B H10B 124.5
B6B B10B H10B 118.2
B5B B10B H10B 121.6
C2B B11B B6B 59.2(2)
C2B B11B B12B 103.9(3)
B6B B11B B12B 108.7(3)
C2B B11B B10B 105.0(3)
B6B B11B B10B 60.5(2)
B12B B11B B10B 60.2(2)
C2B B11B B7B 58.7(2)
B6B B11B B7B 109.6(3)
B12B B11B B7B 60.3(2)
B10B B11B B7B 109.4(3)
C2B B11B H11B 117.3
B6B B11B H11B 119.7
B12B B11B H11B 127.4
B10B B11B H11B 129.3
B7B B11B H11B 115.8
B11B B12B B10B 60.1(2)
B11B B12B B9B 107.6(3)
B10B B12B B9B 59.7(2)
B11B B12B B7B 61.0(2)
B10B B12B B7B 109.9(3)
B9B B12B B7B 109.1(3)
B11B B12B B8B 110.7(3)
B10B B12B B8B 109.9(3)
B9B B12B B8B 60.2(2)
B7B B12B B8B 62.0(2)
B11B B12B H12B 123.7
B10B B12B H12B 120.8
B9B B12B H12B 119.7
B7B B12B H12B 121.8
B8B B12B H12B 118.2
C14B C13B P1B 113.0(2)
C14B C13B H13B 109.0
P1B C13B H13B 109.0
C14B C13B H13D 109.0
P1B C13B H13D 109.0
H13B C13B H13D 107.8
C13B C14B C15B 116.0(3)
C13B C14B H14C 108.3
C15B C14B H14C 108.3
C13B C14B H14D 108.3
C15B C14B H14D 108.3
H14C C14B H14D 107.4
C16B C15B C14B 116.4(3)
C16B C15B H15C 108.2
C14B C15B H15C 108.2
C16B C15B H15D 108.2
C14B C15B H15D 108.2
H15C C15B H15D 107.3
C15B C16B P2B 117.8(2)
C15B C16B H16C 107.9
P2B C16B H16C 107.9
C15B C16B H16D 107.9
P2B C16B H16D 107.9
H16C C16B H16D 107.2
C18B C17B C22B 121.9(3)
C18B C17B P1B 112.1(2)
C22B C17B P1B 126.0(3)
C17B C18B C19B 117.0(3)
C17B C18B B8B 118.1(3)
C19B C18B B8B 124.9(3)
C20B C19B C18B 122.1(3)
C20B C19B H19B 118.9
C18B C19B H19B 118.9
C19B C20B C21B 119.4(3)
C19B C20B H20B 120.3
C21B C20B H20B 120.3
C22B C21B C20B 120.3(3)
C22B C21B H21B 119.9
C20B C21B H21B 119.9
C21B C22B C17B 119.3(3)
C21B C22B H22B 120.4
C17B C22B H22B 120.4
C28B C23B C24B 121.5(3)
C28B C23B P1B 126.1(3)
C24B C23B P1B 112.5(2)
C25B C24B C23B 117.0(3)
C25B C24B B7B 124.6(3)
C23B C24B B7B 118.4(3)
C26B C25B C24B 121.8(3)
C26B C25B H25B 119.1
C24B C25B H25B 119.1
C25B C26B C27B 120.4(3)
C25B C26B H26B 119.8
C27B C26B H26B 119.8
C28B C27B C26B 119.6(3)
C28B C27B H27B 120.2
C26B C27B H27B 120.2
C27B C28B C23B 119.7(3)
C27B C28B H28B 120.1
C23B C28B H28B 120.1
C30B C29B C34B 118.7(3)
C30B C29B P2B 121.9(3)
C34B C29B P2B 119.4(3)
C29B C30B C31B 121.0(3)
C29B C30B H30B 119.5
C31B C30B H30B 119.5
C32B C31B C30B 119.3(3)
C32B C31B H31B 120.3
C30B C31B H31B 120.3
C31B C32B C33B 120.5(3)
C31B C32B H32B 119.8
C33B C32B H32B 119.8
C34B C33B C32B 120.3(3)
C34B C33B H33B 119.8
C32B C33B H33B 119.8
C33B C34B C29B 120.2(3)
C33B C34B H34B 119.9
C29B C34B H34B 119.9
C36B C35B C40B 119.2(3)
C36B C35B P2B 120.8(3)
C40B C35B P2B 119.9(3)
C37B C36B C35B 120.1(3)
C37B C36B H36B 120.0
C35B C36B H36B 120.0
C38B C37B C36B 120.7(3)
C38B C37B H37B 119.7
C36B C37B H37B 119.7
C37B C38B C39B 119.7(3)
C37B C38B H38B 120.1
C39B C38B H38B 120.1
C40B C39B C38B 120.2(3)
C40B C39B H39B 119.9
C38B C39B H39B 119.9
C39B C40B C35B 120.0(3)
C39B C40B H40B 120.0
C35B C40B H40B 120.0

loop_
_geom_bond_atom_site_label_1
_geom_bond_atom_site_label_2
_geom_bond_distance
Ru3A C2A 2.203(3)
Ru3A B7A 2.230(4)
Ru3A B4A 2.232(4)
Ru3A B8A 2.247(4)
Ru3A C1A 2.262(3)
Ru3A P1A 2.2692(9)
Ru3A P2A 2.3556(9)
Ru3A Cl1A 2.3853(8)
P1A C23A 1.811(3)
P1A C13A 1.812(3)
P1A C17A 1.815(3)
P2A C35A 1.816(3)
P2A C29A 1.824(3)
P2A C16A 1.839(3)
C1A C2A 1.620(4)
C1A B5A 1.670(5)
C1A B4A 1.714(5)
C1A B6A 1.715(5)
C1A H1CA 1.0800
C2A B11A 1.713(5)
C2A B7A 1.732(5)
C2A B6A 1.734(5)
C2A H2CA 1.0800
B4A B5A 1.789(5)
B4A B9A 1.802(5)
B4A B8A 1.807(5)
B4A H4BA 1.1899
B5A B9A 1.764(6)
B5A B10A 1.770(6)
B5A B6A 1.774(6)
B5A H5BA 1.1900
B6A B11A 1.765(6)
B6A B10A 1.774(6)
B6A H6BA 1.1899
B7A C24A 1.596(5)
B7A B12A 1.783(5)
B7A B11A 1.804(5)
B7A B8A 1.849(5)
B8A C18A 1.591(5)
B8A B9A 1.792(5)
B8A B12A 1.817(5)
B9A B10A 1.775(5)
B9A B12A 1.776(5)
B9A H9BA 1.1899
B10A B11A 1.765(6)
B10A B12A 1.773(5)
B10A H0BA 1.1901
B11A B12A 1.761(5)
B11A H1BA 1.1898
B12A H2BA 1.1901
C13A C14A 1.537(4)
C13A H13A 0.9900
C13A H13C 0.9900
C14A C15A 1.521(5)
C14A H14A 0.9900
C14A H14B 0.9900
C15A C16A 1.535(4)
C15A H15A 0.9900
C15A H15B 0.9900
C16A H16A 0.9900
C16A H16B 0.9900
C17A C22A 1.393(4)
C17A C18A 1.402(4)
C18A C19A 1.401(4)
C19A C20A 1.384(5)
C19A H19A 0.9500
C20A C21A 1.387(5)
C20A H20A 0.9500
C21A C22A 1.385(5)
C21A H21A 0.9500
C22A H22A 0.9500
C23A C28A 1.393(4)
C23A C24A 1.406(4)
C24A C25A 1.386(4)
C25A C26A 1.399(5)
C25A H25A 0.9500
C26A C27A 1.378(5)
C26A H26A 0.9500
C27A C28A 1.387(5)
C27A H27A 0.9500
C28A H28A 0.9500
C29A C30A 1.379(5)
C29A C34A 1.398(5)
C30A C31A 1.402(5)
C30A H30A 0.9500
C31A C32A 1.382(5)
C31A H31A 0.9500
C32A C33A 1.383(5)
C32A H32A 0.9500
C33A C34A 1.389(5)
C33A H33A 0.9500
C34A H34A 0.9500
C35A C40A 1.402(4)
C35A C36A 1.403(4)
C36A C37A 1.381(5)
C36A H36A 0.9500
C37A C38A 1.392(5)
C37A H37A 0.9500
C38A C39A 1.374(5)
C38A H38A 0.9500
C39A C40A 1.376(5)
C39A H39A 0.9500
C40A H40A 0.9500
Ru3B C2B 2.208(3)
Ru3B B7B 2.239(4)
Ru3B B4B 2.246(4)
Ru3B C1B 2.254(3)
Ru3B B8B 2.256(4)
Ru3B P1B 2.2689(9)
Ru3B P2B 2.3423(9)
Ru3B Cl1B 2.3723(9)
P1B C23B 1.815(3)
P1B C13B 1.821(3)
P1B C17B 1.824(3)
P2B C29B 1.821(3)
P2B C35B 1.827(3)
P2B C16B 1.849(3)
C1B C2B 1.632(5)
C1B B5B 1.683(5)
C1B B6B 1.710(5)
C1B B4B 1.711(5)
C1B H1CB 1.0800
C2B B11B 1.715(5)
C2B B6B 1.720(5)
C2B B7B 1.728(5)
C2B H2CB 1.0800
B4B B9B 1.792(6)
B4B B5B 1.798(6)
B4B B8B 1.831(5)
B4B H4B 1.1900
B5B B9B 1.773(6)
B5B B6B 1.782(6)
B5B B10B 1.787(6)
B5B H5B 1.1902
B6B B11B 1.766(6)
B6B B10B 1.785(6)
B6B H6B 1.1899
B7B C24B 1.580(5)
B7B B12B 1.795(5)
B7B B11B 1.808(5)
B7B B8B 1.859(5)
B8B C18B 1.571(5)
B8B B9B 1.806(5)
B8B B12B 1.815(5)
B9B B10B 1.775(5)
B9B B12B 1.785(5)
B9B H9B 1.1900
B10B B11B 1.776(6)
B10B B12B 1.778(5)
B10B H10B 1.1899
B11B B12B 1.768(6)
B11B H11B 1.1901
B12B H12B 1.1900
C13B C14B 1.535(5)
C13B H13B 0.9900
C13B H13D 0.9900
C14B C15B 1.538(5)
C14B H14C 0.9900
C14B H14D 0.9900
C15B C16B 1.523(4)
C15B H15C 0.9900
C15B H15D 0.9900
C16B H16C 0.9900
C16B H16D 0.9900
C17B C18B 1.400(4)
C17B C22B 1.408(4)
C18B C19B 1.404(4)
C19B C20B 1.385(4)
C19B H19B 0.9500
C20B C21B 1.405(5)
C20B H20B 0.9500
C21B C22B 1.380(5)
C21B H21B 0.9500
C22B H22B 0.9500
C23B C28B 1.397(4)
C23B C24B 1.403(5)
C24B C25B 1.392(4)
C25B C26B 1.378(5)
C25B H25B 0.9500
C26B C27B 1.387(5)
C26B H26B 0.9500
C27B C28B 1.378(5)
C27B H27B 0.9500
C28B H28B 0.9500
C29B C30B 1.384(5)
C29B C34B 1.397(5)
C30B C31B 1.389(5)
C30B H30B 0.9500
C31B C32B 1.374(5)
C31B H31B 0.9500
C32B C33B 1.379(5)
C32B H32B 0.9500
C33B C34B 1.377(5)
C33B H33B 0.9500
C34B H34B 0.9500
C35B C36B 1.395(5)
C35B C40B 1.398(5)
C36B C37B 1.382(5)
C36B H36B 0.9500
C37B C38B 1.378(5)
C37B H37B 0.9500
C38B C39B 1.391(5)
C38B H38B 0.9500
C39B C40B 1.384(5)
C39B H39B 0.9500
C40B H40B 0.9500
